data_7151182
loop_
_publ_author_name
'Curtis, Kim L.'
'Evinson, Emma L.'
'Handa, Sandeep'
'Singh, Kuldip'

_publ_section_title
;
 Asymmetric synthesis of
 3-amino-4-hydroxy-2-(hydroxymethyl)pyrrolidines as potential
 glycosidase inhibitors.
;
_journal_issue 21
_journal_name_full 'Organic &amp; biomolecular chemistry'
_journal_page_first 3544
_journal_page_last 3553
_journal_paper_doi 10.1039/b711994a
_journal_volume 5
_journal_year 2007
_chemical_absolute_configuration syn
_chemical_formula_sum 'C13 H16 N2 O5 S'
_chemical_formula_weight 312.34
_chemical_melting_point 438.0(10)
_chemical_name_common
;(2R,3R,4S)-1-(Toluene-4-sulfonyl)-2-(carbamoyloxymethyl) -3,4-
epoxypyrrolidine
;
_chemical_name_systematic
;
(2R,3R,4S)-1-(Toluene-4-sulfonyl)-2-(carbamoyloxymethyl)
-3,4-epoxypyrrolidine
;
_space_group_IT_number 19
_symmetry_cell_setting orthorhombic
_symmetry_space_group_name_Hall 'P 2ac 2ab'
_symmetry_space_group_name_H-M 'P 21 21 21'
_atom_sites_solution_hydrogens geom
_atom_sites_solution_primary direct
_atom_sites_solution_secondary difmap
_audit_creation_method SHELXL-97
_cell_angle_alpha 90.00
_cell_angle_beta 90.00
_cell_angle_gamma 90.00
_cell_formula_units_Z 8
_cell_length_a 7.7577(8)
_cell_length_b 17.7377(19)
_cell_length_c 20.872(2)
_cell_measurement_reflns_used 3646
_cell_measurement_temperature 150(2)
_cell_measurement_theta_max 24.30
_cell_measurement_theta_min 2.26
_cell_volume 2872.1(5)
_computing_cell_refinement 'Bruker SMART'
_computing_data_collection 'Bruker SMART'
_computing_data_reduction 'Bruker SAINT'
_computing_molecular_graphics 'Bruker SHELXTL'
_computing_publication_material 'Bruker SHELXTL'
_computing_structure_refinement 'SHELXL-97 (Sheldrick, 1997)'
_computing_structure_solution 'SHELXS-97 (Sheldrick, 1990)'
_diffrn_ambient_temperature 150(2)
_diffrn_measured_fraction_theta_full 1.000
_diffrn_measured_fraction_theta_max 1.000
_diffrn_measurement_device_type 'CCD area detector'
_diffrn_measurement_method 'phi and omega scans'
_diffrn_radiation_monochromator graphite
_diffrn_radiation_source 'fine-focus sealed tube'
_diffrn_radiation_type MoK\a
_diffrn_radiation_wavelength 0.71073
_diffrn_reflns_av_R_equivalents 0.0491
_diffrn_reflns_av_sigmaI/netI 0.0608
_diffrn_reflns_limit_h_max 9
_diffrn_reflns_limit_h_min -9
_diffrn_reflns_limit_k_max 20
_diffrn_reflns_limit_k_min -21
_diffrn_reflns_limit_l_max 24
_diffrn_reflns_limit_l_min -24
_diffrn_reflns_number 20984
_diffrn_reflns_theta_full 25.00
_diffrn_reflns_theta_max 25.00
_diffrn_reflns_theta_min 1.51
_exptl_absorpt_coefficient_mu 0.249
_exptl_absorpt_correction_T_max 0.962
_exptl_absorpt_correction_T_min 0.848
_exptl_absorpt_correction_type empirical
_exptl_absorpt_process_details
;
absorption correction was based on 7737 reflections (SADABS); Rint 0.060 before
correction and 0.035 after.
;
_exptl_crystal_colour colourless
_exptl_crystal_density_diffrn 1.445
_exptl_crystal_density_method 'not measured'
_exptl_crystal_description plate
_exptl_crystal_F_000 1312
_exptl_crystal_size_max 0.39
_exptl_crystal_size_mid 0.10
_exptl_crystal_size_min 0.03
_refine_diff_density_max 0.343
_refine_diff_density_min -0.316
_refine_diff_density_rms 0.041
_refine_ls_abs_structure_details 'Flack H D (1983), Acta Cryst. A39, 876-881'
_refine_ls_abs_structure_Flack 0.12(6)
_refine_ls_extinction_method none
_refine_ls_goodness_of_fit_ref 0.914
_refine_ls_hydrogen_treatment constr
_refine_ls_matrix_type full
_refine_ls_number_parameters 379
_refine_ls_number_reflns 5053
_refine_ls_number_restraints 0
_refine_ls_restrained_S_all 0.914
_refine_ls_R_factor_all 0.0482
_refine_ls_R_factor_gt 0.0384
_refine_ls_shift/su_max 0.001
_refine_ls_shift/su_mean 0.000
_refine_ls_structure_factor_coef Fsqd
_refine_ls_weighting_details 'calc w=1/[\s^2^(Fo^2^)+(0.0253P)^2^+0.0000P] where P=(Fo^2^+2Fc^2^)/3'
_refine_ls_weighting_scheme calc
_refine_ls_wR_factor_gt 0.0673
_refine_ls_wR_factor_ref 0.0699
_reflns_number_gt 4153
_reflns_number_total 5053
_reflns_threshold_expression >2sigma(I)
_cod_data_source_file b711994a.txt
_cod_data_source_block 04002
_cod_depositor_comments
;
The following automatic conversions were performed:
'_symmetry_cell_setting' value 'Orthorhombic' changed to 'orthorhombic'
according to '/home/saulius/struct/CIF-dictionaries/cif_core.dic'
dictionary named 'cif_core.dic' version 2.4.1 from 2010-06-29.

Automatic conversion script
Id: cif_fix_enum 1527 2010-12-29 10:47:43Z saulius 

The following automatic conversions were performed:

'_chemical_melting_point' value '437-439K' was changed to '438.0(10)'
- the average value was taken and precision was estimated.

Automatic conversion script
Id: cif_fix_values 1646 2011-03-28 12:23:43Z adriana 
;
_cod_original_cell_volume 2872.0(5)
_cod_original_sg_symbol_H-M P2(1)2(1)2(1)
_cod_database_code 7151182

loop_
_symmetry_equiv_pos_as_xyz
'x, y, z'
'-x+1/2, -y, z+1/2'
'-x, y+1/2, -z+1/2'
'x+1/2, -y+1/2, -z'

loop_
_atom_site_label
_atom_site_type_symbol
_atom_site_fract_x
_atom_site_fract_y
_atom_site_fract_z
_atom_site_U_iso_or_equiv
_atom_site_adp_type
_atom_site_occupancy
_atom_site_symmetry_multiplicity
_atom_site_calc_flag
_atom_site_refinement_flags
_atom_site_disorder_assembly
_atom_site_disorder_group
S1 S 0.66690(9) 0.12295(4) 0.18951(3) 0.03023(18) Uani 1 1 d . . .
O1 O 0.2276(2) 0.18653(11) 0.22753(8) 0.0419(5) Uani 1 1 d . . .
O2 O 0.3562(2) 0.16997(10) 0.02957(8) 0.0325(5) Uani 1 1 d . . .
O3 O 0.0687(3) 0.16670(12) 0.01106(11) 0.0504(6) Uani 1 1 d . . .
O4 O 0.7032(3) 0.05712(10) 0.15254(8) 0.0382(5) Uani 1 1 d . . .
O5 O 0.7983(2) 0.17839(10) 0.19929(9) 0.0401(5) Uani 1 1 d . . .
N1 N 0.5101(3) 0.16551(12) 0.15235(10) 0.0244(6) Uani 1 1 d . . .
N2 N 0.2348(3) 0.26484(13) -0.02127(11) 0.0464(7) Uani 1 1 d . . .
H2A H 0.3470 0.2866 -0.0244 0.056 Uiso 1 1 d R . .
H2B H 0.1568 0.2933 -0.0372 0.056 Uiso 1 1 d R . .
C1 C 0.4650(3) 0.24443(14) 0.16903(13) 0.0317(7) Uani 1 1 d . . .
H1A H 0.4936 0.2792 0.1335 0.038 Uiso 1 1 calc R . .
H1B H 0.5266 0.2609 0.2081 0.038 Uiso 1 1 calc R . .
C2 C 0.2749(4) 0.24181(16) 0.18018(13) 0.0368(8) Uani 1 1 d . . .
H2 H 0.2029 0.2880 0.1739 0.044 Uiso 1 1 calc R . .
C3 C 0.2101(4) 0.16806(16) 0.16089(12) 0.0323(7) Uani 1 1 d . . .
H3 H 0.0930 0.1633 0.1413 0.039 Uiso 1 1 calc R . .
C4 C 0.3539(3) 0.12071(15) 0.13745(11) 0.0268(6) Uani 1 1 d . . .
H4 H 0.3569 0.0728 0.1627 0.032 Uiso 1 1 calc R . .
C5 C 0.3430(4) 0.10194(14) 0.06714(11) 0.0319(7) Uani 1 1 d . . .
H5A H 0.4375 0.0670 0.0555 0.038 Uiso 1 1 calc R . .
H5B H 0.2321 0.0766 0.0580 0.038 Uiso 1 1 calc R . .
C6 C 0.2056(4) 0.19861(17) 0.00627(14) 0.0372(7) Uani 1 1 d . . .
C7 C 0.5903(3) 0.09412(15) 0.26466(13) 0.0283(7) Uani 1 1 d . . .
C8 C 0.5265(4) 0.02152(15) 0.27250(14) 0.0309(7) Uani 1 1 d . . .
H8 H 0.5283 -0.0135 0.2381 0.037 Uiso 1 1 calc R . .
C9 C 0.4601(4) 0.00132(15) 0.33168(14) 0.0355(8) Uani 1 1 d . . .
H9 H 0.4170 -0.0484 0.3373 0.043 Uiso 1 1 calc R . .
C10 C 0.4544(4) 0.05047(17) 0.38257(14) 0.0352(8) Uani 1 1 d . . .
C11 C 0.5215(4) 0.12244(17) 0.37307(14) 0.0350(7) Uani 1 1 d . . .
H11 H 0.5208 0.1574 0.4076 0.042 Uiso 1 1 calc R . .
C12 C 0.5888(3) 0.14405(14) 0.31504(14) 0.0319(7) Uani 1 1 d . . .
H12 H 0.6341 0.1934 0.3097 0.038 Uiso 1 1 calc R . .
C13 C 0.3811(4) 0.02813(18) 0.44588(14) 0.0536(10) Uani 1 1 d . . .
H13A H 0.3846 0.0713 0.4752 0.080 Uiso 1 1 d R . .
H13B H 0.4491 -0.0134 0.4638 0.080 Uiso 1 1 d R . .
H13C H 0.2614 0.0117 0.4402 0.080 Uiso 1 1 d R . .
S2 S 1.16841(9) 0.88523(4) 0.17313(3) 0.03044(18) Uani 1 1 d . . .
O6 O 0.7138(2) 0.87713(10) 0.20884(8) 0.0347(5) Uani 1 1 d . . .
O7 O 0.8529(2) 0.72761(10) 0.06683(8) 0.0377(5) Uani 1 1 d . . .
O8 O 1.0546(3) 0.66160(12) 0.01401(10) 0.0554(7) Uani 1 1 d . . .
O9 O 1.2867(2) 0.82354(10) 0.18095(9) 0.0355(5) Uani 1 1 d . . .
O10 O 1.2215(2) 0.94932(10) 0.13669(9) 0.0390(5) Uani 1 1 d . . .
N3 N 1.0010(3) 0.85005(12) 0.13702(10) 0.0262(6) Uani 1 1 d . . .
N4 N 0.8320(3) 0.71791(13) -0.03757(11) 0.0461(7) Uani 1 1 d . . .
H4A H 0.8579 0.6960 -0.0809 0.055 Uiso 1 1 d R . .
H4B H 0.7472 0.7555 -0.0324 0.055 Uiso 1 1 d R . .
C14 C 0.8703(3) 0.90178(14) 0.10928(13) 0.0315(7) Uani 1 1 d . . .
H14A H 0.8640 0.8959 0.0622 0.038 Uiso 1 1 calc R . .
H14B H 0.8983 0.9549 0.1194 0.038 Uiso 1 1 calc R . .
C15 C 0.7046(4) 0.87909(15) 0.13989(12) 0.0308(7) Uani 1 1 d . . .
H15 H 0.5925 0.8898 0.1180 0.037 Uiso 1 1 calc R . .
C16 C 0.7308(3) 0.80796(15) 0.17288(12) 0.0294(7) Uani 1 1 d . . .
H16 H 0.6367 0.7694 0.1739 0.035 Uiso 1 1 calc R . .
C17 C 0.9165(3) 0.78358(14) 0.16675(13) 0.0250(7) Uani 1 1 d . . .
H17 H 0.9662 0.7745 0.2103 0.030 Uiso 1 1 calc R . .
C18 C 0.9347(4) 0.71380(15) 0.12655(12) 0.0305(7) Uani 1 1 d . . .
H18A H 1.0581 0.7020 0.1198 0.037 Uiso 1 1 calc R . .
H18B H 0.8798 0.6704 0.1483 0.037 Uiso 1 1 calc R . .
C19 C 0.9238(4) 0.69876(16) 0.01357(15) 0.0337(7) Uani 1 1 d . . .
C20 C 1.1050(3) 0.91457(14) 0.25016(13) 0.0269(7) Uani 1 1 d . . .
C21 C 1.1121(3) 0.86487(15) 0.30068(13) 0.0303(7) Uani 1 1 d . . .
H21 H 1.1632 0.8166 0.2954 0.036 Uiso 1 1 calc R . .
C22 C 1.0446(4) 0.88568(17) 0.35886(13) 0.0346(7) Uani 1 1 d . . .
H22 H 1.0495 0.8512 0.3937 0.042 Uiso 1 1 calc R . .
C23 C 0.9693(4) 0.95576(17) 0.36801(14) 0.0360(8) Uani 1 1 d . . .
C24 C 0.9702(4) 1.00498(16) 0.31696(15) 0.0374(8) Uani 1 1 d . . .
H24 H 0.9239 1.0541 0.3227 0.045 Uiso 1 1 calc R . .
C25 C 1.0349(4) 0.98583(15) 0.25842(15) 0.0335(8) Uani 1 1 d . . .
H25 H 1.0319 1.0207 0.2239 0.040 Uiso 1 1 calc R . .
C26 C 0.8855(4) 0.97633(19) 0.43102(14) 0.0578(10) Uani 1 1 d . . .
H26A H 0.9435 1.0205 0.4492 0.087 Uiso 1 1 d R . .
H26B H 0.8953 0.9339 0.4608 0.087 Uiso 1 1 d R . .
H26C H 0.7635 0.9880 0.4239 0.087 Uiso 1 1 d R . .

loop_
_atom_site_aniso_label
_atom_site_aniso_U_11
_atom_site_aniso_U_22
_atom_site_aniso_U_33
_atom_site_aniso_U_23
_atom_site_aniso_U_13
_atom_site_aniso_U_12
S1 0.0204(4) 0.0260(4) 0.0443(4) 0.0018(3) 0.0034(4) 0.0036(3)
O1 0.0352(12) 0.0560(13) 0.0346(12) -0.0052(10) 0.0057(10) 0.0026(11)
O2 0.0259(11) 0.0404(11) 0.0312(11) 0.0076(9) 0.0023(9) 0.0003(10)
O3 0.0243(12) 0.0457(14) 0.0813(18) 0.0025(12) -0.0081(12) -0.0066(11)
O4 0.0400(13) 0.0269(10) 0.0479(12) -0.0033(9) 0.0096(10) 0.0118(10)
O5 0.0168(11) 0.0387(11) 0.0648(14) 0.0044(10) 0.0009(10) -0.0045(10)
N1 0.0206(13) 0.0178(12) 0.0347(14) 0.0001(10) 0.0022(11) -0.0005(10)
N2 0.0325(16) 0.0396(16) 0.0672(18) 0.0198(14) -0.0120(14) 0.0021(13)
C1 0.0348(18) 0.0211(15) 0.0391(19) 0.0023(14) 0.0051(15) 0.0051(14)
C2 0.0369(18) 0.0397(18) 0.0340(17) 0.0001(15) -0.0011(15) 0.0162(15)
C3 0.0197(16) 0.0535(19) 0.0236(16) 0.0000(14) -0.0003(13) -0.0002(15)
C4 0.0270(16) 0.0285(14) 0.0248(15) 0.0016(13) 0.0016(13) -0.0024(15)
C5 0.0351(17) 0.0270(15) 0.0335(16) 0.0011(12) 0.0033(15) -0.0001(15)
C6 0.032(2) 0.0400(19) 0.0402(19) -0.0025(15) -0.0019(15) 0.0051(16)
C7 0.0213(16) 0.0239(15) 0.0397(18) 0.0001(13) -0.0049(14) 0.0030(13)
C8 0.0283(18) 0.0253(16) 0.0391(19) 0.0002(14) -0.0056(15) -0.0001(14)
C9 0.0300(19) 0.0296(17) 0.047(2) 0.0049(15) -0.0077(16) -0.0094(14)
C10 0.0270(18) 0.0410(19) 0.0376(19) 0.0022(16) -0.0059(14) 0.0016(15)
C11 0.0352(18) 0.0332(18) 0.0368(18) -0.0064(15) -0.0056(15) 0.0042(16)
C12 0.0292(17) 0.0222(15) 0.0442(19) -0.0003(14) -0.0093(15) -0.0007(13)
C13 0.055(2) 0.062(2) 0.044(2) 0.0011(17) -0.0026(18) -0.012(2)
S2 0.0238(4) 0.0238(4) 0.0438(4) 0.0014(3) 0.0031(4) -0.0021(3)
O6 0.0302(11) 0.0342(11) 0.0396(11) -0.0112(9) 0.0065(9) 0.0013(10)
O7 0.0415(12) 0.0417(12) 0.0299(11) -0.0095(9) -0.0033(11) 0.0122(11)
O8 0.0549(15) 0.0650(16) 0.0463(14) -0.0078(12) 0.0063(12) 0.0242(14)
O9 0.0251(11) 0.0295(10) 0.0518(13) 0.0001(10) 0.0020(10) 0.0049(9)
O10 0.0390(13) 0.0277(10) 0.0503(12) 0.0077(9) 0.0055(11) -0.0087(10)
N3 0.0270(14) 0.0179(12) 0.0338(14) 0.0042(10) 0.0039(11) -0.0002(10)
N4 0.0521(18) 0.0534(16) 0.0329(14) -0.0065(13) -0.0050(15) 0.0097(15)
C14 0.0308(18) 0.0257(16) 0.0381(17) 0.0014(13) 0.0000(14) 0.0003(14)
C15 0.0266(16) 0.0323(16) 0.0336(17) -0.0050(14) 0.0000(13) 0.0018(15)
C16 0.0245(16) 0.0285(16) 0.0352(17) -0.0059(14) 0.0035(14) -0.0085(13)
C17 0.0268(16) 0.0211(14) 0.0272(16) 0.0002(13) -0.0005(13) -0.0053(12)
C18 0.0340(17) 0.0241(15) 0.0332(17) -0.0006(13) -0.0028(14) 0.0032(13)
C19 0.0379(19) 0.0263(17) 0.0367(19) 0.0001(15) 0.0018(16) -0.0049(15)
C20 0.0211(16) 0.0191(14) 0.0405(17) -0.0012(13) -0.0030(14) -0.0042(12)
C21 0.0249(16) 0.0249(16) 0.0413(18) -0.0011(14) -0.0086(14) -0.0005(13)
C22 0.0305(17) 0.0360(18) 0.0373(18) 0.0012(15) -0.0125(15) -0.0041(16)
C23 0.0276(18) 0.042(2) 0.0387(19) -0.0095(16) -0.0151(15) 0.0052(15)
C24 0.0323(19) 0.0300(18) 0.050(2) -0.0151(16) -0.0125(17) 0.0066(14)
C25 0.0312(19) 0.0261(17) 0.0431(19) -0.0007(14) -0.0093(15) 0.0006(14)
C26 0.053(2) 0.078(3) 0.042(2) -0.0121(18) -0.0116(18) 0.016(2)

loop_
_atom_type_symbol
_atom_type_description
_atom_type_scat_dispersion_real
_atom_type_scat_dispersion_imag
_atom_type_scat_source
C C 0.0033 0.0016 'International Tables Vol C Tables 4.2.6.8 and 6.1.1.4'
H H 0.0000 0.0000 'International Tables Vol C Tables 4.2.6.8 and 6.1.1.4'
N N 0.0061 0.0033 'International Tables Vol C Tables 4.2.6.8 and 6.1.1.4'
O O 0.0106 0.0060 'International Tables Vol C Tables 4.2.6.8 and 6.1.1.4'
S S 0.1246 0.1234 'International Tables Vol C Tables 4.2.6.8 and 6.1.1.4'

loop_
_geom_angle_atom_site_label_1
_geom_angle_atom_site_label_2
_geom_angle_atom_site_label_3
_geom_angle
_geom_angle_site_symmetry_1
_geom_angle_site_symmetry_3
_geom_angle_publ_flag
O4 S1 O5 119.92(12) . . ?
O4 S1 N1 105.61(11) . . ?
O5 S1 N1 106.35(11) . . ?
O4 S1 C7 108.16(12) . . ?
O5 S1 C7 108.31(12) . . ?
N1 S1 C7 107.95(12) . . ?
C3 O1 C2 60.95(16) . . ?
C6 O2 C5 116.4(2) . . ?
C4 N1 C1 111.2(2) . . ?
C4 N1 S1 117.53(16) . . ?
C1 N1 S1 120.11(18) . . ?
N1 C1 C2 103.9(2) . . ?
O1 C2 C3 59.37(17) . . ?
O1 C2 C1 112.3(2) . . ?
C3 C2 C1 109.0(2) . . ?
O1 C3 C2 59.68(17) . . ?
O1 C3 C4 112.3(2) . . ?
C2 C3 C4 109.9(2) . . ?
C3 C4 N1 104.04(19) . . ?
C3 C4 C5 113.9(2) . . ?
N1 C4 C5 111.6(2) . . ?
O2 C5 C4 109.9(2) . . ?
O3 C6 N2 126.9(3) . . ?
O3 C6 O2 123.3(3) . . ?
N2 C6 O2 109.8(3) . . ?
C12 C7 C8 120.3(3) . . ?
C12 C7 S1 120.0(2) . . ?
C8 C7 S1 119.8(2) . . ?
C9 C8 C7 118.5(3) . . ?
C10 C9 C8 122.5(3) . . ?
C9 C10 C11 117.3(3) . . ?
C9 C10 C13 121.9(3) . . ?
C11 C10 C13 120.8(3) . . ?
C12 C11 C10 121.6(3) . . ?
C11 C12 C7 119.9(3) . . ?
O10 S2 O9 118.84(11) . . ?
O10 S2 N3 106.79(12) . . ?
O9 S2 N3 105.67(11) . . ?
O10 S2 C20 109.38(12) . . ?
O9 S2 C20 107.44(12) . . ?
N3 S2 C20 108.30(12) . . ?
C15 O6 C16 60.40(16) . . ?
C19 O7 C18 118.6(2) . . ?
C17 N3 C14 110.6(2) . . ?
C17 N3 S2 117.63(17) . . ?
C14 N3 S2 119.28(17) . . ?
N3 C14 C15 104.8(2) . . ?
O6 C15 C16 59.89(15) . . ?
O6 C15 C14 113.1(2) . . ?
C16 C15 C14 108.5(2) . . ?
O6 C16 C15 59.71(16) . . ?
O6 C16 C17 112.0(2) . . ?
C15 C16 C17 110.0(2) . . ?
N3 C17 C18 112.3(2) . . ?
N3 C17 C16 103.3(2) . . ?
C18 C17 C16 111.9(2) . . ?
O7 C18 C17 107.8(2) . . ?
O8 C19 N4 126.5(3) . . ?
O8 C19 O7 123.1(3) . . ?
N4 C19 O7 110.4(3) . . ?
C21 C20 C25 120.3(3) . . ?
C21 C20 S2 120.0(2) . . ?
C25 C20 S2 119.5(2) . . ?
C22 C21 C20 119.4(3) . . ?
C21 C22 C23 121.6(3) . . ?
C24 C23 C22 117.4(3) . . ?
C24 C23 C26 121.5(3) . . ?
C22 C23 C26 121.1(3) . . ?
C25 C24 C23 122.5(3) . . ?
C24 C25 C20 118.9(3) . . ?

loop_
_geom_bond_atom_site_label_1
_geom_bond_atom_site_label_2
_geom_bond_distance
_geom_bond_site_symmetry_2
_geom_bond_publ_flag
S1 O4 1.4276(18) . ?
S1 O5 1.4310(18) . ?
S1 N1 1.628(2) . ?
S1 C7 1.754(3) . ?
O1 C3 1.435(3) . ?
O1 C2 1.440(3) . ?
O2 C6 1.363(3) . ?
O2 C5 1.443(3) . ?
O3 C6 1.208(3) . ?
N1 C4 1.482(3) . ?
N1 C1 1.484(3) . ?
N2 C6 1.327(3) . ?
C1 C2 1.493(4) . ?
C2 C3 1.458(4) . ?
C3 C4 1.479(3) . ?
C4 C5 1.507(3) . ?
C7 C12 1.375(3) . ?
C7 C8 1.390(3) . ?
C8 C9 1.385(4) . ?
C9 C10 1.375(4) . ?
C10 C11 1.393(4) . ?
C10 C13 1.492(4) . ?
C11 C12 1.373(4) . ?
S2 O10 1.4284(18) . ?
S2 O9 1.4372(18) . ?
S2 N3 1.626(2) . ?
S2 C20 1.760(3) . ?
O6 C15 1.441(3) . ?
O6 C16 1.444(3) . ?
O7 C19 1.342(3) . ?
O7 C18 1.420(3) . ?
O8 C19 1.210(3) . ?
N3 C17 1.485(3) . ?
N3 C14 1.485(3) . ?
N4 C19 1.328(3) . ?
C14 C15 1.491(3) . ?
C15 C16 1.452(4) . ?
C16 C17 1.509(4) . ?
C17 C18 1.502(3) . ?
C20 C21 1.375(3) . ?
C20 C25 1.387(3) . ?
C21 C22 1.373(4) . ?
C22 C23 1.387(4) . ?
C23 C24 1.378(4) . ?
C23 C26 1.512(4) . ?
C24 C25 1.364(4) . ?
